data_7246759
loop_
_publ_author_name
'R A C Lima, Carlos F'
'Mague, Joel T.'
'Du, Yuchen'
'Pascal, Jr, Robert A'
'Santos, Lu&#xed;s M N B F'

_publ_section_title
;
 How great is the stabilization of crowded polyphenylbiphenyls by London
 dispersion?
;
_journal_issue 19
_journal_name_full 'Physical chemistry chemical physics : PCCP'
_journal_page_first 13359
_journal_page_last 13375
_journal_paper_doi 10.1039/d2cp05085d
_journal_volume 25
_journal_year 2023
_chemical_formula_moiety 'C72 H50, C7 H8'
_chemical_formula_sum 'C79 H58'
_chemical_formula_weight 1007.25
_chemical_name_systematic 'decaphenylbiphenyl toluene solvate'
_space_group_crystal_system triclinic
_space_group_IT_number 2
_space_group_name_Hall '-P 1'
_space_group_name_H-M_alt 'P -1'
_atom_sites_solution_hydrogens geom
_atom_sites_solution_primary dual
_atom_sites_solution_secondary difmap
_audit_creation_method SHELXL-2018/3
_audit_update_record
;
2022-09-15 deposited with the CCDC.	2023-04-26 downloaded from the CCDC.
;
_cell_angle_alpha 88.391(1)
_cell_angle_beta 86.937(1)
_cell_angle_gamma 65.319(1)
_cell_formula_units_Z 2
_cell_length_a 11.0605(3)
_cell_length_b 11.8611(3)
_cell_length_c 23.6616(6)
_cell_measurement_reflns_used 9941
_cell_measurement_temperature 150(2)
_cell_measurement_theta_max 72.469
_cell_measurement_theta_min 3.742
_cell_volume 2816.50(13)
_computing_cell_refinement '<i>SAINT</i> (Bruker, 2016)'
_computing_data_collection '<i>APEX3</i> (Bruker, 2016)'
_computing_data_reduction '<i>SAINT</i> (Bruker, 2016)'
_computing_molecular_graphics '<i>DIAMOND</i> (Brandenburg & Putz, 2012)'
_computing_publication_material '<i>SHELXTL</i> (Bruker, 2016)'
_computing_structure_refinement '<i>SHELXL-2018/1</i> (Sheldrick, 2015<i>b</i>)'
_computing_structure_solution '<i>SHELXT</i> (Sheldrick, 2015<i>a</i>)'
_diffrn_ambient_temperature 150(2)
_diffrn_detector_area_resol_mean 10.4167
_diffrn_measured_fraction_theta_full 0.939
_diffrn_measured_fraction_theta_max 0.915
_diffrn_measurement_device_type 'Bruker D8 VENTURE PHOTON 100 CMOS'
_diffrn_measurement_method '\w scans'
_diffrn_radiation_monochromator mirror
_diffrn_radiation_type CuK\a
_diffrn_radiation_wavelength 1.54178
_diffrn_reflns_av_R_equivalents 0.0452
_diffrn_reflns_av_unetI/netI 0.0625
_diffrn_reflns_Laue_measured_fraction_full 0.939
_diffrn_reflns_Laue_measured_fraction_max 0.915
_diffrn_reflns_limit_h_max 13
_diffrn_reflns_limit_h_min -10
_diffrn_reflns_limit_k_max 14
_diffrn_reflns_limit_k_min -14
_diffrn_reflns_limit_l_max 27
_diffrn_reflns_limit_l_min -29
_diffrn_reflns_number 19715
_diffrn_reflns_point_group_measured_fraction_full 0.939
_diffrn_reflns_point_group_measured_fraction_max 0.915
_diffrn_reflns_theta_full 68.000
_diffrn_reflns_theta_max 72.493
_diffrn_reflns_theta_min 3.741
_diffrn_source 'INCOATEC I\mS micro--focus source'
_exptl_absorpt_coefficient_mu 0.507
_exptl_absorpt_correction_T_max 0.99
_exptl_absorpt_correction_T_min 0.80
_exptl_absorpt_correction_type multi-scan
_exptl_absorpt_process_details '<i>SADABS</i> (Krause <i>et al.</i>, 2015)'
_exptl_crystal_colour colourless
_exptl_crystal_density_diffrn 1.188
_exptl_crystal_density_method 'not measured'
_exptl_crystal_description plate
_exptl_crystal_F_000 1064
_exptl_crystal_recrystallization_method 'Re-crystallisation from solvent: toluene'
_exptl_crystal_size_max 0.452
_exptl_crystal_size_mid 0.199
_exptl_crystal_size_min 0.026
_exptl_transmission_factor_max 0.864
_exptl_transmission_factor_min 0.697
_refine_diff_density_max 0.274
_refine_diff_density_min -0.251
_refine_diff_density_rms 0.051
_refine_ls_extinction_coef 0.0040(2)
_refine_ls_extinction_expression Fc^*^=kFc[1+0.001xFc^2^\l^3^/sin(2\q)]^-1/4^
_refine_ls_extinction_method 'SHELXL-2018/3 (Sheldrick, 2015)'
_refine_ls_goodness_of_fit_ref 1.101
_refine_ls_hydrogen_treatment constr
_refine_ls_matrix_type full
_refine_ls_number_parameters 753
_refine_ls_number_reflns 10228
_refine_ls_number_restraints 121
_refine_ls_restrained_S_all 1.109
_refine_ls_R_factor_all 0.0860
_refine_ls_R_factor_gt 0.0661
_refine_ls_shift/su_max 0.000
_refine_ls_shift/su_mean 0.000
_refine_ls_structure_factor_coef Fsqd
_refine_ls_weighting_details 'w=1/[\s^2^(Fo^2^)+3.2034P] where P=(Fo^2^+2Fc^2^)/3'
_refine_ls_weighting_scheme calc
_refine_ls_wR_factor_gt 0.1358
_refine_ls_wR_factor_ref 0.1494
_reflns_Friedel_coverage 0.000
_reflns_number_gt 7907
_reflns_number_total 10228
_reflns_threshold_expression 'I > 2\s(I)'
_cod_data_source_file d2cp05085d2.cif
_cod_data_source_block RAP187_0m_a
_cod_depositor_comments 'Adding full bibliography for 7246757--7246760.cif.'
_cod_database_code 7246759
_shelx_shelxl_version_number 2018/3
_shelx_space_group_comment
;
The symmetry employed for this shelxl refinement is uniquely defined
by the following loop, which should always be used as a source of
symmetry information in preference to the above space-group names.
They are only intended as comments.
;
_shelx_estimated_absorpt_t_min 0.803
_shelx_estimated_absorpt_t_max 0.987

loop_
_space_group_symop_operation_xyz
'x, y, z'
'-x, -y, -z'

loop_
_atom_site_label
_atom_site_type_symbol
_atom_site_fract_x
_atom_site_fract_y
_atom_site_fract_z
_atom_site_U_iso_or_equiv
_atom_site_adp_type
_atom_site_occupancy
_atom_site_site_symmetry_order
_atom_site_calc_flag
_atom_site_refinement_flags_posn
_atom_site_refinement_flags_adp
_atom_site_refinement_flags_occupancy
_atom_site_disorder_assembly
_atom_site_disorder_group
C1 C 0.4194(2) 0.4480(2) 0.24717(9) 0.0200(5) Uani 1 1 d . . . . .
C2 C 0.3105(2) 0.5170(2) 0.28413(9) 0.0218(5) Uani 1 1 d . . . . .
C3 C 0.3031(2) 0.4721(2) 0.33939(9) 0.0234(5) Uani 1 1 d . . . . .
C4 C 0.4003(2) 0.3569(2) 0.35650(9) 0.0237(5) Uani 1 1 d . . . . .
C5 C 0.5045(2) 0.2859(2) 0.31844(9) 0.0232(5) Uani 1 1 d . . . . .
C6 C 0.5179(2) 0.3338(2) 0.26419(9) 0.0208(5) Uani 1 1 d . . . . .
C7 C 0.4266(2) 0.5096(2) 0.19128(9) 0.0199(5) Uani 1 1 d . . . . .
C8 C 0.3489(2) 0.5087(2) 0.14591(9) 0.0207(5) Uani 1 1 d . . . . .
C9 C 0.3238(2) 0.5995(2) 0.10297(9) 0.0214(5) Uani 1 1 d . . . . .
C10 C 0.3788(2) 0.6875(2) 0.10457(9) 0.0219(5) Uani 1 1 d . . . . .
C11 C 0.4737(2) 0.6734(2) 0.14449(9) 0.0217(5) Uani 1 1 d . . . . .
C12 C 0.4979(2) 0.5839(2) 0.18790(9) 0.0205(5) Uani 1 1 d . . . . .
C13 C 0.1972(2) 0.6326(2) 0.26470(9) 0.0236(5) Uani 1 1 d . . . . .
C14 C 0.0709(2) 0.6336(2) 0.26235(10) 0.0273(5) Uani 1 1 d . . . . .
H14 H 0.058072 0.562217 0.274466 0.033 Uiso 1 1 calc R U . . .
C15 C -0.0359(3) 0.7359(2) 0.24283(11) 0.0339(6) Uani 1 1 d . . . . .
H15 H -0.119828 0.732746 0.240144 0.041 Uiso 1 1 calc R U . . .
C16 C -0.0209(3) 0.8427(3) 0.22722(13) 0.0402(7) Uani 1 1 d . . . . .
H16 H -0.094337 0.913518 0.214184 0.048 Uiso 1 1 calc R U . . .
C17 C 0.1025(3) 0.8450(2) 0.23086(12) 0.0358(6) Uani 1 1 d . . . . .
H17 H 0.113346 0.918368 0.220627 0.043 Uiso 1 1 calc R U . . .
C18 C 0.2101(2) 0.7419(2) 0.24919(10) 0.0281(5) Uani 1 1 d . . . . .
H18 H 0.294074 0.745345 0.251299 0.034 Uiso 1 1 calc R U . . .
C19 C 0.1922(2) 0.5474(2) 0.38015(10) 0.0268(5) Uani 1 1 d . . . . .
C20 C 0.0980(2) 0.5045(3) 0.40028(10) 0.0314(6) Uani 1 1 d . . . . .
H20 H 0.105224 0.425834 0.388685 0.038 Uiso 1 1 calc R U . . .
C21 C -0.0062(3) 0.5761(3) 0.43715(11) 0.0394(7) Uani 1 1 d . . . . .
H21 H -0.070673 0.546795 0.450136 0.047 Uiso 1 1 calc R U . . .
C22 C -0.0165(3) 0.6895(3) 0.45501(11) 0.0435(7) Uani 1 1 d . . . . .
H22 H -0.087194 0.737728 0.480683 0.052 Uiso 1 1 calc R U . . .
C23 C 0.0765(3) 0.7327(3) 0.43533(12) 0.0441(7) Uani 1 1 d . . . . .
H23 H 0.069830 0.810759 0.447617 0.053 Uiso 1 1 calc R U . . .
C24 C 0.1793(3) 0.6627(2) 0.39781(11) 0.0345(6) Uani 1 1 d . . . . .
H24 H 0.241706 0.693838 0.383981 0.041 Uiso 1 1 calc R U . . .
C25 C 0.3961(2) 0.3113(2) 0.41617(10) 0.0272(5) Uani 1 1 d . . . . .
C26 C 0.3718(2) 0.2070(2) 0.42826(10) 0.0300(5) Uani 1 1 d . . . . .
H26 H 0.353569 0.164875 0.398570 0.036 Uiso 1 1 calc R U . . .
C27 C 0.3741(3) 0.1641(3) 0.48367(11) 0.0363(6) Uani 1 1 d . . . . .
H27 H 0.356675 0.093248 0.491673 0.044 Uiso 1 1 calc R U . . .
C28 C 0.4014(3) 0.2237(3) 0.52699(12) 0.0469(8) Uani 1 1 d . . . . .
H28 H 0.404233 0.193320 0.564702 0.056 Uiso 1 1 calc R U . . .
C29 C 0.4248(4) 0.3283(3) 0.51533(12) 0.0504(8) Uani 1 1 d . . . . .
H29 H 0.442793 0.370260 0.545143 0.060 Uiso 1 1 calc R U . . .
C30 C 0.4219(3) 0.3715(3) 0.46022(11) 0.0382(6) Uani 1 1 d . . . . .
H30 H 0.437775 0.443347 0.452500 0.046 Uiso 1 1 calc R U . . .
C31 C 0.5958(2) 0.1559(2) 0.33357(10) 0.0252(5) Uani 1 1 d . . . . .
C32 C 0.5932(3) 0.0596(2) 0.30262(11) 0.0323(6) Uani 1 1 d . . . . .
H32 H 0.535379 0.077830 0.272079 0.039 Uiso 1 1 calc R U . . .
C33 C 0.6735(3) -0.0632(3) 0.31554(13) 0.0424(7) Uani 1 1 d . . . . .
H33 H 0.670088 -0.128163 0.294069 0.051 Uiso 1 1 calc R U . . .
C34 C 0.7580(3) -0.0906(3) 0.35934(13) 0.0478(8) Uani 1 1 d . . . . .
H34 H 0.813618 -0.174492 0.368016 0.057 Uiso 1 1 calc R U . . .
C35 C 0.7619(3) 0.0036(3) 0.39063(12) 0.0470(8) Uani 1 1 d . . . . .
H35 H 0.820750 -0.015632 0.420829 0.056 Uiso 1 1 calc R U . . .
C36 C 0.6807(3) 0.1267(3) 0.37848(11) 0.0340(6) Uani 1 1 d . . . . .
H36 H 0.682936 0.191121 0.400798 0.041 Uiso 1 1 calc R U . . .
C37 C 0.6414(2) 0.2680(2) 0.22784(10) 0.0232(5) Uani 1 1 d . . . . .
C38 C 0.6385(2) 0.2423(2) 0.17096(10) 0.0256(5) Uani 1 1 d . . . . .
H38 H 0.555153 0.262735 0.154677 0.031 Uiso 1 1 calc R U . . .
C39 C 0.7546(3) 0.1877(2) 0.13780(11) 0.0310(6) Uani 1 1 d . . . . .
H39 H 0.750266 0.172044 0.098970 0.037 Uiso 1 1 calc R U . . .
C40 C 0.8772(3) 0.1556(2) 0.16089(11) 0.0323(6) Uani 1 1 d . . . . .
H40 H 0.957028 0.118040 0.138131 0.039 Uiso 1 1 calc R U . . .
C41 C 0.8819(3) 0.1791(2) 0.21771(11) 0.0325(6) Uani 1 1 d . . . . .
H41 H 0.965602 0.156709 0.233980 0.039 Uiso 1 1 calc R U . . .
C42 C 0.7659(2) 0.2346(2) 0.25077(10) 0.0270(5) Uani 1 1 d . . . . .
H42 H 0.770613 0.250392 0.289552 0.032 Uiso 1 1 calc R U . . .
C43 C 0.3021(2) 0.4075(2) 0.13925(9) 0.0223(5) Uani 1 1 d . . . . .
C44 C 0.2257(3) 0.3764(2) 0.17986(11) 0.0311(6) Uani 1 1 d . . . . .
H44 H 0.200802 0.419608 0.214765 0.037 Uiso 1 1 calc R U . . .
C45 C 0.1849(3) 0.2824(3) 0.16997(12) 0.0365(6) Uani 1 1 d . . . . .
H45 H 0.131857 0.262887 0.198059 0.044 Uiso 1 1 calc R U . . .
C46 C 0.2208(3) 0.2176(2) 0.12002(11) 0.0336(6) Uani 1 1 d . . . . .
H46 H 0.191899 0.154316 0.113285 0.040 Uiso 1 1 calc R U . . .
C47 C 0.2992(3) 0.2456(2) 0.07980(11) 0.0311(6) Uani 1 1 d . . . . .
H47 H 0.325808 0.200546 0.045404 0.037 Uiso 1 1 calc R U . . .
C48 C 0.3391(2) 0.3390(2) 0.08935(10) 0.0269(5) Uani 1 1 d . . . . .
H48 H 0.393076 0.357092 0.061223 0.032 Uiso 1 1 calc R U . . .
C49 C 0.2365(2) 0.6068(2) 0.05549(10) 0.0264(5) Uani 1 1 d . . . . .
C50 C 0.1044(3) 0.6259(2) 0.06621(12) 0.0343(6) Uani 1 1 d . . . . .
H50 H 0.068455 0.634429 0.104027 0.041 Uiso 1 1 calc R U . . .
C51 C 0.0249(3) 0.6325(3) 0.02134(15) 0.0483(8) Uani 1 1 d . . . . .
H51 H -0.065581 0.646840 0.028759 0.058 Uiso 1 1 calc R U . . .
C52 C 0.0762(4) 0.6183(3) -0.03350(15) 0.0548(9) Uani 1 1 d . . . . .
H52 H 0.021788 0.621669 -0.063786 0.066 Uiso 1 1 calc R U . . .
C53 C 0.2076(4) 0.5993(3) -0.04444(12) 0.0479(8) Uani 1 1 d . . . . .
H53 H 0.243140 0.590292 -0.082324 0.058 Uiso 1 1 calc R U . . .
C54 C 0.2870(3) 0.5933(2) -0.00019(11) 0.0346(6) Uani 1 1 d . . . . .
H54 H 0.377162 0.579756 -0.007970 0.041 Uiso 1 1 calc R U . . .
C55 C 0.3307(2) 0.7979(2) 0.06614(9) 0.0233(5) Uani 1 1 d . . . . .
C56 C 0.1968(2) 0.8806(2) 0.06985(10) 0.0281(5) Uani 1 1 d . . . . .
H56 H 0.137750 0.864798 0.096187 0.034 Uiso 1 1 calc R U . . .
C57 C 0.1485(3) 0.9856(2) 0.03564(11) 0.0328(6) Uani 1 1 d . . . . .
H57 H 0.056871 1.041029 0.038595 0.039 Uiso 1 1 calc R U . . .
C58 C 0.2336(3) 1.0095(2) -0.00268(11) 0.0358(6) Uani 1 1 d . . . . .
H58 H 0.200776 1.081712 -0.025930 0.043 Uiso 1 1 calc R U . . .
C59 C 0.3672(3) 0.9281(2) -0.00719(10) 0.0338(6) Uani 1 1 d . . . . .
H59 H 0.425665 0.943961 -0.033822 0.041 Uiso 1 1 calc R U . . .
C60 C 0.4155(2) 0.8232(2) 0.02725(10) 0.0279(5) Uani 1 1 d . . . . .
H60 H 0.507252 0.768151 0.024248 0.033 Uiso 1 1 calc R U . . .
C61 C 0.5359(2) 0.7635(2) 0.14590(9) 0.0228(5) Uani 1 1 d . . . . .
C62 C 0.4618(3) 0.8836(2) 0.16511(10) 0.0293(5) Uani 1 1 d . . . . .
H62 H 0.371098 0.908229 0.177227 0.035 Uiso 1 1 calc R U . . .
C63 C 0.5183(3) 0.9680(2) 0.16683(11) 0.0367(6) Uani 1 1 d . . . . .
H63 H 0.465992 1.050311 0.179416 0.044 Uiso 1 1 calc R U . . .
C64 C 0.6504(3) 0.9325(3) 0.15029(12) 0.0380(6) Uani 1 1 d . . . . .
H64 H 0.689954 0.989456 0.152456 0.046 Uiso 1 1 calc R U . . .
C65 C 0.7249(3) 0.8141(3) 0.13061(12) 0.0368(6) Uani 1 1 d . . . . .
H65 H 0.815768 0.789876 0.118982 0.044 Uiso 1 1 calc R U . . .
C66 C 0.6682(2) 0.7300(2) 0.12763(10) 0.0292(5) Uani 1 1 d . . . . .
H66 H 0.719754 0.649295 0.113070 0.035 Uiso 1 1 calc R U . . .
C67 C 0.5975(2) 0.5712(2) 0.23133(9) 0.0220(5) Uani 1 1 d . . . . .
C68 C 0.7320(2) 0.5081(2) 0.21650(10) 0.0288(5) Uani 1 1 d . . . . .
H68 H 0.758208 0.471337 0.180163 0.035 Uiso 1 1 calc R U . . .
C69 C 0.8291(3) 0.4978(3) 0.25388(12) 0.0350(6) Uani 1 1 d . . . . .
H69 H 0.920646 0.454087 0.242968 0.042 Uiso 1 1 calc R U . . .
C70 C 0.7925(3) 0.5508(3) 0.30671(12) 0.0388(7) Uani 1 1 d . . . . .
H70 H 0.858407 0.545180 0.332165 0.047 Uiso 1 1 calc R U . . .
C71 C 0.6595(3) 0.6118(3) 0.32208(11) 0.0426(7) Uani 1 1 d . . . . .
H71 H 0.633616 0.647438 0.358647 0.051 Uiso 1 1 calc R U . . .
C72 C 0.5625(3) 0.6221(3) 0.28478(10) 0.0345(6) Uani 1 1 d . . . . .
H72 H 0.471009 0.664512 0.296172 0.041 Uiso 1 1 calc R U . . .
C73 C 0.0779(14) 0.1387(14) 0.3805(6) 0.085(6) Uani 0.312(16) 1 d DG U P A 1
C74 C 0.1510(16) 0.1219(18) 0.3293(5) 0.087(5) Uani 0.312(16) 1 d DG U P A 1
H74 H 0.117725 0.179984 0.299334 0.104 Uiso 0.312(16) 1 calc R U P A 1
C75 C 0.2728(15) 0.0200(19) 0.3220(5) 0.084(5) Uani 0.312(16) 1 d G U P A 1
H75 H 0.322752 0.008457 0.287084 0.100 Uiso 0.312(16) 1 calc R U P A 1
C76 C 0.3215(11) -0.0651(14) 0.3659(7) 0.068(4) Uani 0.312(16) 1 d G U P A 1
H76 H 0.404707 -0.134723 0.360926 0.081 Uiso 0.312(16) 1 calc R U P A 1
C77 C 0.2484(12) -0.0482(10) 0.4170(6) 0.070(4) Uani 0.312(16) 1 d G U P A 1
H77 H 0.281636 -0.106379 0.447017 0.084 Uiso 0.312(16) 1 calc R U P A 1
C78 C 0.1266(13) 0.0536(13) 0.4243(5) 0.070(4) Uani 0.312(16) 1 d DG U P A 1
H78 H 0.076607 0.065147 0.459268 0.084 Uiso 0.312(16) 1 calc R U P A 1
C79 C -0.048(2) 0.2557(19) 0.3902(10) 0.079(5) Uani 0.312(16) 1 d D U P A 1
H79A H -0.087125 0.252849 0.428107 0.118 Uiso 0.312(16) 1 calc R U P A 1
H79B H -0.026757 0.328039 0.387125 0.118 Uiso 0.312(16) 1 calc R U P A 1
H79C H -0.111848 0.262007 0.361780 0.118 Uiso 0.312(16) 1 calc R U P A 1
C73A C 0.0708(5) 0.1549(5) 0.3815(2) 0.066(2) Uani 0.688(16) 1 d DG U P A 2
C74A C 0.1225(5) 0.1731(6) 0.32891(18) 0.0657(18) Uani 0.688(16) 1 d DG U P A 2
H74A H 0.076746 0.247277 0.308162 0.079 Uiso 0.688(16) 1 calc R U P A 2
C75A C 0.2412(5) 0.0826(7) 0.3067(2) 0.077(2) Uani 0.688(16) 1 d G U P A 2
H75A H 0.276598 0.095040 0.270803 0.093 Uiso 0.688(16) 1 calc R U P A 2
C76A C 0.3082(4) -0.0260(5) 0.3371(4) 0.084(3) Uani 0.688(16) 1 d G U P A 2
H76A H 0.389338 -0.087790 0.321910 0.101 Uiso 0.688(16) 1 calc R U P A 2
C77A C 0.2565(6) -0.0442(5) 0.3896(5) 0.101(3) Uani 0.688(16) 1 d G U P A 2
H77A H 0.302227 -0.118384 0.410377 0.122 Uiso 0.688(16) 1 calc R U P A 2
C78A C 0.1377(7) 0.0463(6) 0.4118(3) 0.087(3) Uani 0.688(16) 1 d DG U P A 2
H78A H 0.102375 0.033851 0.447737 0.104 Uiso 0.688(16) 1 calc R U P A 2
C79A C -0.0614(10) 0.2508(11) 0.4044(4) 0.075(3) Uani 0.688(16) 1 d D U P A 2
H79D H -0.083177 0.223823 0.441578 0.113 Uiso 0.688(16) 1 calc R U P A 2
H79E H -0.055638 0.330444 0.408048 0.113 Uiso 0.688(16) 1 calc R U P A 2
H79F H -0.131127 0.260185 0.378377 0.113 Uiso 0.688(16) 1 calc R U P A 2

loop_
_atom_site_aniso_label
_atom_site_aniso_U_11
_atom_site_aniso_U_22
_atom_site_aniso_U_33
_atom_site_aniso_U_23
_atom_site_aniso_U_13
_atom_site_aniso_U_12
C1 0.0218(11) 0.0218(11) 0.0191(11) 0.0021(9) -0.0031(8) -0.0116(9)
C2 0.0223(11) 0.0226(11) 0.0216(11) 0.0016(9) -0.0024(9) -0.0102(9)
C3 0.0234(11) 0.0258(12) 0.0203(11) 0.0011(9) 0.0012(9) -0.0098(10)
C4 0.0265(12) 0.0243(12) 0.0197(11) 0.0042(9) -0.0018(9) -0.0103(10)
C5 0.0241(11) 0.0246(12) 0.0221(11) 0.0026(9) -0.0042(9) -0.0111(10)
C6 0.0226(11) 0.0209(11) 0.0196(11) 0.0002(9) -0.0011(8) -0.0100(9)
C7 0.0202(11) 0.0211(11) 0.0169(10) 0.0015(9) 0.0001(8) -0.0072(9)
C8 0.0211(11) 0.0224(11) 0.0190(11) -0.0003(9) -0.0003(8) -0.0096(9)
C9 0.0209(11) 0.0239(11) 0.0196(11) 0.0004(9) -0.0010(8) -0.0095(9)
C10 0.0231(11) 0.0241(11) 0.0189(11) 0.0006(9) -0.0005(9) -0.0104(10)
C11 0.0221(11) 0.0232(11) 0.0198(11) -0.0005(9) 0.0005(8) -0.0096(9)
C12 0.0206(11) 0.0230(11) 0.0172(10) 0.0009(9) -0.0017(8) -0.0085(9)
C13 0.0230(11) 0.0243(12) 0.0202(11) 0.0009(9) 0.0017(9) -0.0070(10)
C14 0.0259(12) 0.0281(12) 0.0273(12) 0.0013(10) -0.0001(9) -0.0108(10)
C15 0.0234(12) 0.0344(14) 0.0414(15) 0.0039(12) -0.0070(11) -0.0090(11)
C16 0.0283(14) 0.0324(14) 0.0512(17) 0.0095(13) -0.0054(12) -0.0043(12)
C17 0.0322(14) 0.0259(13) 0.0439(15) 0.0078(11) 0.0006(11) -0.0075(11)
C18 0.0239(12) 0.0255(12) 0.0329(13) 0.0025(10) 0.0004(10) -0.0088(10)
C19 0.0255(12) 0.0312(13) 0.0196(11) 0.0035(10) -0.0004(9) -0.0081(10)
C20 0.0266(12) 0.0405(15) 0.0263(12) 0.0076(11) -0.0030(10) -0.0133(11)
C21 0.0261(13) 0.0555(18) 0.0304(14) 0.0130(13) -0.0005(10) -0.0118(13)
C22 0.0329(14) 0.0512(18) 0.0277(14) -0.0006(13) 0.0047(11) 0.0004(13)
C23 0.0465(17) 0.0370(15) 0.0375(15) -0.0092(13) 0.0048(13) -0.0065(13)
C24 0.0361(14) 0.0328(14) 0.0316(13) 0.0002(11) 0.0031(11) -0.0118(12)
C25 0.0251(12) 0.0295(13) 0.0221(12) 0.0036(10) 0.0017(9) -0.0071(10)
C26 0.0294(13) 0.0328(13) 0.0268(12) 0.0040(10) -0.0004(10) -0.0124(11)
C27 0.0398(15) 0.0384(14) 0.0298(13) 0.0080(11) 0.0026(11) -0.0164(12)
C28 0.061(2) 0.0549(19) 0.0233(13) 0.0113(13) -0.0003(13) -0.0240(16)
C29 0.079(2) 0.060(2) 0.0204(13) -0.0008(13) -0.0035(14) -0.0365(18)
C30 0.0534(17) 0.0416(15) 0.0254(13) 0.0025(11) -0.0040(12) -0.0254(14)
C31 0.0239(11) 0.0268(12) 0.0223(11) 0.0053(10) 0.0013(9) -0.0087(10)
C32 0.0334(13) 0.0293(13) 0.0319(13) 0.0036(11) -0.0003(11) -0.0113(11)
C33 0.0487(17) 0.0249(13) 0.0455(17) 0.0017(12) 0.0048(13) -0.0081(12)
C34 0.0480(17) 0.0321(15) 0.0451(17) 0.0117(13) 0.0032(14) 0.0001(13)
C35 0.0381(16) 0.0501(18) 0.0359(15) 0.0126(14) -0.0080(12) -0.0018(14)
C36 0.0313(13) 0.0368(14) 0.0297(13) 0.0063(11) -0.0047(10) -0.0099(12)
C37 0.0261(12) 0.0200(11) 0.0224(11) 0.0014(9) 0.0011(9) -0.0089(9)
C38 0.0298(12) 0.0233(11) 0.0238(12) 0.0000(9) -0.0014(9) -0.0111(10)
C39 0.0411(14) 0.0260(12) 0.0253(12) -0.0011(10) 0.0039(10) -0.0139(11)
C40 0.0300(13) 0.0271(13) 0.0368(14) -0.0033(11) 0.0106(11) -0.0101(11)
C41 0.0263(12) 0.0288(13) 0.0414(15) 0.0028(11) -0.0016(11) -0.0106(11)
C42 0.0285(12) 0.0265(12) 0.0253(12) 0.0034(10) -0.0022(9) -0.0110(10)
C43 0.0233(11) 0.0218(11) 0.0224(11) 0.0025(9) -0.0051(9) -0.0096(9)
C44 0.0352(14) 0.0327(13) 0.0292(13) -0.0050(11) 0.0049(10) -0.0183(11)
C45 0.0400(15) 0.0397(15) 0.0389(15) -0.0021(12) 0.0060(12) -0.0262(13)
C46 0.0382(14) 0.0305(13) 0.0374(14) -0.0003(11) -0.0041(11) -0.0194(12)
C47 0.0338(13) 0.0309(13) 0.0290(13) -0.0052(10) -0.0038(10) -0.0133(11)
C48 0.0285(12) 0.0291(12) 0.0249(12) 0.0009(10) -0.0025(9) -0.0137(10)
C49 0.0310(13) 0.0229(12) 0.0268(12) 0.0054(10) -0.0089(10) -0.0120(10)
C50 0.0304(13) 0.0301(13) 0.0434(15) 0.0040(12) -0.0113(11) -0.0129(11)
C51 0.0395(16) 0.0419(17) 0.069(2) 0.0101(15) -0.0291(15) -0.0198(14)
C52 0.072(2) 0.0433(18) 0.059(2) 0.0161(15) -0.0445(18) -0.0295(17)
C53 0.086(2) 0.0415(16) 0.0270(14) 0.0093(12) -0.0226(15) -0.0352(17)
C54 0.0473(16) 0.0337(14) 0.0265(13) 0.0051(11) -0.0074(11) -0.0203(12)
C55 0.0296(12) 0.0237(11) 0.0185(11) 0.0008(9) -0.0051(9) -0.0125(10)
C56 0.0307(13) 0.0295(13) 0.0245(12) -0.0009(10) -0.0019(10) -0.0128(11)
C57 0.0356(14) 0.0276(13) 0.0310(13) -0.0001(11) -0.0097(11) -0.0081(11)
C58 0.0494(16) 0.0277(13) 0.0282(13) 0.0069(11) -0.0109(12) -0.0134(12)
C59 0.0475(16) 0.0379(14) 0.0227(12) 0.0060(11) -0.0043(11) -0.0245(13)
C60 0.0301(13) 0.0318(13) 0.0224(12) 0.0017(10) -0.0043(9) -0.0134(11)
C61 0.0287(12) 0.0267(12) 0.0159(10) 0.0044(9) -0.0054(9) -0.0142(10)
C62 0.0320(13) 0.0312(13) 0.0264(12) -0.0001(10) -0.0037(10) -0.0146(11)
C63 0.0513(17) 0.0269(13) 0.0337(14) 0.0008(11) -0.0095(12) -0.0174(12)
C64 0.0490(17) 0.0376(15) 0.0405(15) 0.0110(12) -0.0145(13) -0.0303(14)
C65 0.0331(14) 0.0385(15) 0.0428(15) 0.0149(12) -0.0056(11) -0.0194(12)
C66 0.0298(13) 0.0291(13) 0.0305(13) 0.0048(10) -0.0020(10) -0.0143(11)
C67 0.0261(11) 0.0231(11) 0.0198(11) 0.0036(9) -0.0045(9) -0.0131(10)
C68 0.0303(13) 0.0289(13) 0.0266(12) -0.0018(10) -0.0030(10) -0.0115(11)
C69 0.0255(13) 0.0382(15) 0.0411(15) 0.0031(12) -0.0082(11) -0.0124(11)
C70 0.0412(15) 0.0490(17) 0.0355(15) 0.0119(13) -0.0186(12) -0.0269(14)
C71 0.0476(17) 0.064(2) 0.0222(13) -0.0037(13) -0.0064(12) -0.0287(15)
C72 0.0296(13) 0.0485(16) 0.0248(12) -0.0038(11) -0.0013(10) -0.0154(12)
C73 0.090(8) 0.094(8) 0.085(8) 0.003(6) -0.012(6) -0.050(5)
C74 0.090(7) 0.095(7) 0.084(6) -0.006(5) -0.014(5) -0.045(5)
C75 0.091(7) 0.089(8) 0.084(6) -0.012(5) -0.022(5) -0.048(5)
C76 0.073(6) 0.077(6) 0.068(7) -0.017(5) -0.002(5) -0.046(5)
C77 0.071(6) 0.072(6) 0.082(6) -0.033(5) 0.002(5) -0.043(4)
C78 0.075(7) 0.066(6) 0.076(6) -0.016(5) -0.010(5) -0.036(5)
C79 0.080(9) 0.083(8) 0.098(13) 0.011(8) -0.020(8) -0.058(6)
C73A 0.074(4) 0.083(4) 0.065(4) -0.002(3) -0.023(3) -0.055(3)
C74A 0.073(3) 0.078(4) 0.051(3) -0.006(3) -0.021(2) -0.033(3)
C75A 0.069(4) 0.078(4) 0.080(4) -0.019(3) -0.022(3) -0.023(3)
C76A 0.080(4) 0.073(4) 0.109(5) -0.004(4) -0.029(3) -0.036(3)
C77A 0.114(5) 0.083(4) 0.129(6) 0.004(4) -0.016(5) -0.061(4)
C78A 0.097(5) 0.082(4) 0.105(5) 0.015(4) -0.016(4) -0.061(3)
C79A 0.079(5) 0.116(6) 0.051(4) 0.017(4) -0.014(3) -0.061(4)

loop_
_atom_type_symbol
_atom_type_description
_atom_type_scat_dispersion_real
_atom_type_scat_dispersion_imag
_atom_type_scat_source
C C 0.0181 0.0091 'International Tables Vol C Tables 4.2.6.8 and 6.1.1.4'
H H 0.0000 0.0000 'International Tables Vol C Tables 4.2.6.8 and 6.1.1.4'

loop_
_geom_angle_atom_site_label_1
_geom_angle_atom_site_label_2
_geom_angle_atom_site_label_3
_geom_angle
_geom_angle_site_symmetry_1
_geom_angle_site_symmetry_3
_geom_angle_publ_flag
C6 C1 C2 120.8(2) . . ?
C6 C1 C7 123.5(2) . . ?
C2 C1 C7 115.56(19) . . ?
C3 C2 C1 119.4(2) . . ?
C3 C2 C13 119.0(2) . . ?
C1 C2 C13 121.50(19) . . ?
C4 C3 C2 120.1(2) . . ?
C4 C3 C19 119.8(2) . . ?
C2 C3 C19 120.1(2) . . ?
C5 C4 C3 120.0(2) . . ?
C5 C4 C25 119.7(2) . . ?
C3 C4 C25 120.2(2) . . ?
C4 C5 C6 120.2(2) . . ?
C4 C5 C31 119.9(2) . . ?
C6 C5 C31 119.7(2) . . ?
C1 C6 C5 119.2(2) . . ?
C1 C6 C37 120.81(19) . . ?
C5 C6 C37 119.8(2) . . ?
C12 C7 C8 119.83(19) . . ?
C12 C7 C1 117.90(19) . . ?
C8 C7 C1 121.6(2) . . ?
C9 C8 C7 119.0(2) . . ?
C9 C8 C43 118.71(19) . . ?
C7 C8 C43 122.10(19) . . ?
C8 C9 C10 120.3(2) . . ?
C8 C9 C49 121.2(2) . . ?
C10 C9 C49 118.49(19) . . ?
C11 C10 C9 119.4(2) . . ?
C11 C10 C55 120.5(2) . . ?
C9 C10 C55 120.0(2) . . ?
C10 C11 C12 119.8(2) . . ?
C10 C11 C61 120.3(2) . . ?
C12 C11 C61 119.36(19) . . ?
C7 C12 C11 119.9(2) . . ?
C7 C12 C67 120.53(19) . . ?
C11 C12 C67 119.5(2) . . ?
C14 C13 C18 117.2(2) . . ?
C14 C13 C2 119.2(2) . . ?
C18 C13 C2 123.5(2) . . ?
C15 C14 C13 121.7(2) . . ?
C15 C14 H14 119.1 . . ?
C13 C14 H14 119.1 . . ?
C14 C15 C16 120.2(2) . . ?
C14 C15 H15 119.9 . . ?
C16 C15 H15 119.9 . . ?
C15 C16 C17 119.1(2) . . ?
C15 C16 H16 120.5 . . ?
C17 C16 H16 120.5 . . ?
C18 C17 C16 120.8(3) . . ?
C18 C17 H17 119.6 . . ?
C16 C17 H17 119.6 . . ?
C17 C18 C13 120.9(2) . . ?
C17 C18 H18 119.5 . . ?
C13 C18 H18 119.5 . . ?
C24 C19 C20 118.6(2) . . ?
C24 C19 C3 120.7(2) . . ?
C20 C19 C3 120.7(2) . . ?
C21 C20 C19 120.4(3) . . ?
C21 C20 H20 119.8 . . ?
C19 C20 H20 119.8 . . ?
C22 C21 C20 120.4(3) . . ?
C22 C21 H21 119.8 . . ?
C20 C21 H21 119.8 . . ?
C21 C22 C23 119.6(3) . . ?
C21 C22 H22 120.2 . . ?
C23 C22 H22 120.2 . . ?
C22 C23 C24 120.2(3) . . ?
C22 C23 H23 119.9 . . ?
C24 C23 H23 119.9 . . ?
C23 C24 C19 120.8(3) . . ?
C23 C24 H24 119.6 . . ?
C19 C24 H24 119.6 . . ?
C30 C25 C26 118.9(2) . . ?
C30 C25 C4 119.5(2) . . ?
C26 C25 C4 121.6(2) . . ?
C27 C26 C25 120.2(2) . . ?
C27 C26 H26 119.9 . . ?
C25 C26 H26 119.9 . . ?
C28 C27 C26 120.5(3) . . ?
C28 C27 H27 119.8 . . ?
C26 C27 H27 119.8 . . ?
C27 C28 C29 119.7(3) . . ?
C27 C28 H28 120.2 . . ?
C29 C28 H28 120.2 . . ?
C30 C29 C28 120.0(3) . . ?
C30 C29 H29 120.0 . . ?
C28 C29 H29 120.0 . . ?
C29 C30 C25 120.8(3) . . ?
C29 C30 H30 119.6 . . ?
C25 C30 H30 119.6 . . ?
C32 C31 C36 118.4(2) . . ?
C32 C31 C5 118.5(2) . . ?
C36 C31 C5 123.0(2) . . ?
C31 C32 C33 121.0(3) . . ?
C31 C32 H32 119.5 . . ?
C33 C32 H32 119.5 . . ?
C34 C33 C32 120.0(3) . . ?
C34 C33 H33 120.0 . . ?
C32 C33 H33 120.0 . . ?
C33 C34 C35 119.9(3) . . ?
C33 C34 H34 120.0 . . ?
C35 C34 H34 120.0 . . ?
C34 C35 C36 120.6(3) . . ?
C34 C35 H35 119.7 . . ?
C36 C35 H35 119.7 . . ?
C35 C36 C31 120.1(3) . . ?
C35 C36 H36 120.0 . . ?
C31 C36 H36 120.0 . . ?
C38 C37 C42 117.9(2) . . ?
C38 C37 C6 122.8(2) . . ?
C42 C37 C6 119.2(2) . . ?
C39 C38 C37 121.2(2) . . ?
C39 C38 H38 119.4 . . ?
C37 C38 H38 119.4 . . ?
C38 C39 C40 120.4(2) . . ?
C38 C39 H39 119.8 . . ?
C40 C39 H39 119.8 . . ?
C39 C40 C41 119.2(2) . . ?
C39 C40 H40 120.4 . . ?
C41 C40 H40 120.4 . . ?
C42 C41 C40 120.5(2) . . ?
C42 C41 H41 119.7 . . ?
C40 C41 H41 119.7 . . ?
C41 C42 C37 120.8(2) . . ?
C41 C42 H42 119.6 . . ?
C37 C42 H42 119.6 . . ?
C44 C43 C48 117.4(2) . . ?
C44 C43 C8 124.4(2) . . ?
C48 C43 C8 118.2(2) . . ?
C43 C44 C45 120.7(2) . . ?
C43 C44 H44 119.6 . . ?
C45 C44 H44 119.6 . . ?
C46 C45 C44 120.7(2) . . ?
C46 C45 H45 119.6 . . ?
C44 C45 H45 119.6 . . ?
C45 C46 C47 119.1(2) . . ?
C45 C46 H46 120.4 . . ?
C47 C46 H46 120.4 . . ?
C46 C47 C48 120.2(2) . . ?
C46 C47 H47 119.9 . . ?
C48 C47 H47 119.9 . . ?
C47 C48 C43 121.7(2) . . ?
C47 C48 H48 119.2 . . ?
C43 C48 H48 119.2 . . ?
C54 C49 C50 118.9(2) . . ?
C54 C49 C9 120.2(2) . . ?
C50 C49 C9 120.8(2) . . ?
C49 C50 C51 119.9(3) . . ?
C49 C50 H50 120.1 . . ?
C51 C50 H50 120.1 . . ?
C52 C51 C50 120.7(3) . . ?
C52 C51 H51 119.7 . . ?
C50 C51 H51 119.7 . . ?
C51 C52 C53 119.7(3) . . ?
C51 C52 H52 120.1 . . ?
C53 C52 H52 120.1 . . ?
C54 C53 C52 120.0(3) . . ?
C54 C53 H53 120.0 . . ?
C52 C53 H53 120.0 . . ?
C53 C54 C49 120.8(3) . . ?
C53 C54 H54 119.6 . . ?
C49 C54 H54 119.6 . . ?
C56 C55 C60 118.4(2) . . ?
C56 C55 C10 119.1(2) . . ?
C60 C55 C10 122.4(2) . . ?
C57 C56 C55 121.0(2) . . ?
C57 C56 H56 119.5 . . ?
C55 C56 H56 119.5 . . ?
C58 C57 C56 120.0(2) . . ?
C58 C57 H57 120.0 . . ?
C56 C57 H57 120.0 . . ?
C57 C58 C59 119.9(2) . . ?
C57 C58 H58 120.0 . . ?
C59 C58 H58 120.0 . . ?
C58 C59 C60 120.0(2) . . ?
C58 C59 H59 120.0 . . ?
C60 C59 H59 120.0 . . ?
C59 C60 C55 120.7(2) . . ?
C59 C60 H60 119.7 . . ?
C55 C60 H60 119.7 . . ?
C62 C61 C66 118.5(2) . . ?
C62 C61 C11 120.3(2) . . ?
C66 C61 C11 121.3(2) . . ?
C63 C62 C61 120.9(2) . . ?
C63 C62 H62 119.6 . . ?
C61 C62 H62 119.6 . . ?
C64 C63 C62 120.0(3) . . ?
C64 C63 H63 120.0 . . ?
C62 C63 H63 120.0 . . ?
C65 C64 C63 119.8(2) . . ?
C65 C64 H64 120.1 . . ?
C63 C64 H64 120.1 . . ?
C64 C65 C66 120.5(3) . . ?
C64 C65 H65 119.8 . . ?
C66 C65 H65 119.8 . . ?
C65 C66 C61 120.3(2) . . ?
C65 C66 H66 119.9 . . ?
C61 C66 H66 119.9 . . ?
C72 C67 C68 118.0(2) . . ?
C72 C67 C12 123.5(2) . . ?
C68 C67 C12 118.4(2) . . ?
C67 C68 C69 121.2(2) . . ?
C67 C68 H68 119.4 . . ?
C69 C68 H68 119.4 . . ?
C70 C69 C68 120.1(2) . . ?
C70 C69 H69 120.0 . . ?
C68 C69 H69 120.0 . . ?
C71 C70 C69 119.1(2) . . ?
C71 C70 H70 120.4 . . ?
C69 C70 H70 120.4 . . ?
C70 C71 C72 120.8(3) . . ?
C70 C71 H71 119.6 . . ?
C72 C71 H71 119.6 . . ?
C67 C72 C71 120.7(2) . . ?
C67 C72 H72 119.6 . . ?
C71 C72 H72 119.6 . . ?
C74 C73 C78 120.0 . . ?
C74 C73 C79 119.86(15) . . ?
C78 C73 C79 119.89(15) . . ?
C73 C74 C75 120.0 . . ?
C73 C74 H74 120.0 . . ?
C75 C74 H74 120.0 . . ?
C76 C75 C74 120.0 . . ?
C76 C75 H75 120.0 . . ?
C74 C75 H75 120.0 . . ?
C75 C76 C77 120.0 . . ?
C75 C76 H76 120.0 . . ?
C77 C76 H76 120.0 . . ?
C78 C77 C76 120.0 . . ?
C78 C77 H77 120.0 . . ?
C76 C77 H77 120.0 . . ?
C77 C78 C73 120.0 . . ?
C77 C78 H78 120.0 . . ?
C73 C78 H78 120.0 . . ?
C73 C79 H79A 109.5 . . ?
C73 C79 H79B 109.5 . . ?
H79A C79 H79B 109.5 . . ?
C73 C79 H79C 109.5 . . ?
H79A C79 H79C 109.5 . . ?
H79B C79 H79C 109.5 . . ?
C74A C73A C78A 120.0 . . ?
C74A C73A C79A 119.92(12) . . ?
C78A C73A C79A 120.02(12) . . ?
C73A C74A C75A 120.0 . . ?
C73A C74A H74A 120.0 . . ?
C75A C74A H74A 120.0 . . ?
C76A C75A C74A 120.0 . . ?
C76A C75A H75A 120.0 . . ?
C74A C75A H75A 120.0 . . ?
C75A C76A C77A 120.0 . . ?
C75A C76A H76A 120.0 . . ?
C77A C76A H76A 120.0 . . ?
C78A C77A C76A 120.0 . . ?
C78A C77A H77A 120.0 . . ?
C76A C77A H77A 120.0 . . ?
C77A C78A C73A 120.0 . . ?
C77A C78A H78A 120.0 . . ?
C73A C78A H78A 120.0 . . ?
C73A C79A H79D 109.5 . . ?
C73A C79A H79E 109.5 . . ?
H79D C79A H79E 109.5 . . ?
C73A C79A H79F 109.5 . . ?
H79D C79A H79F 109.5 . . ?
H79E C79A H79F 109.5 . . ?

loop_
_geom_bond_atom_site_label_1
_geom_bond_atom_site_label_2
_geom_bond_distance
_geom_bond_site_symmetry_2
_geom_bond_publ_flag
C1 C6 1.402(3) . ?
C1 C2 1.411(3) . ?
C1 C7 1.507(3) . ?
C2 C3 1.409(3) . ?
C2 C13 1.501(3) . ?
C3 C4 1.406(3) . ?
C3 C19 1.496(3) . ?
C4 C5 1.404(3) . ?
C4 C25 1.503(3) . ?
C5 C6 1.415(3) . ?
C5 C31 1.495(3) . ?
C6 C37 1.496(3) . ?
C7 C12 1.406(3) . ?
C7 C8 1.413(3) . ?
C8 C9 1.410(3) . ?
C8 C43 1.508(3) . ?
C9 C10 1.414(3) . ?
C9 C49 1.497(3) . ?
C10 C11 1.404(3) . ?
C10 C55 1.493(3) . ?
C11 C12 1.409(3) . ?
C11 C61 1.495(3) . ?
C12 C67 1.506(3) . ?
C13 C14 1.395(3) . ?
C13 C18 1.401(3) . ?
C14 C15 1.382(3) . ?
C14 H14 0.9500 . ?
C15 C16 1.383(4) . ?
C15 H15 0.9500 . ?
C16 C17 1.384(4) . ?
C16 H16 0.9500 . ?
C17 C18 1.382(3) . ?
C17 H17 0.9500 . ?
C18 H18 0.9500 . ?
C19 C24 1.388(4) . ?
C19 C20 1.396(3) . ?
C20 C21 1.388(4) . ?
C20 H20 0.9500 . ?
C21 C22 1.377(4) . ?
C21 H21 0.9500 . ?
C22 C23 1.384(4) . ?
C22 H22 0.9500 . ?
C23 C24 1.384(4) . ?
C23 H23 0.9500 . ?
C24 H24 0.9500 . ?
C25 C30 1.386(4) . ?
C25 C26 1.391(3) . ?
C26 C27 1.390(3) . ?
C26 H26 0.9500 . ?
C27 C28 1.376(4) . ?
C27 H27 0.9500 . ?
C28 C29 1.387(4) . ?
C28 H28 0.9500 . ?
C29 C30 1.385(4) . ?
C29 H29 0.9500 . ?
C30 H30 0.9500 . ?
C31 C32 1.385(4) . ?
C31 C36 1.395(3) . ?
C32 C33 1.388(4) . ?
C32 H32 0.9500 . ?
C33 C34 1.372(4) . ?
C33 H33 0.9500 . ?
C34 C35 1.374(5) . ?
C34 H34 0.9500 . ?
C35 C36 1.390(4) . ?
C35 H35 0.9500 . ?
C36 H36 0.9500 . ?
C37 C38 1.393(3) . ?
C37 C42 1.400(3) . ?
C38 C39 1.382(3) . ?
C38 H38 0.9500 . ?
C39 C40 1.385(4) . ?
C39 H39 0.9500 . ?
C40 C41 1.389(4) . ?
C40 H40 0.9500 . ?
C41 C42 1.382(3) . ?
C41 H41 0.9500 . ?
C42 H42 0.9500 . ?
C43 C44 1.388(3) . ?
C43 C48 1.395(3) . ?
C44 C45 1.395(4) . ?
C44 H44 0.9500 . ?
C45 C46 1.375(4) . ?
C45 H45 0.9500 . ?
C46 C47 1.380(4) . ?
C46 H46 0.9500 . ?
C47 C48 1.380(3) . ?
C47 H47 0.9500 . ?
C48 H48 0.9500 . ?
C49 C54 1.390(4) . ?
C49 C50 1.392(4) . ?
C50 C51 1.394(4) . ?
C50 H50 0.9500 . ?
C51 C52 1.374(5) . ?
C51 H51 0.9500 . ?
C52 C53 1.385(5) . ?
C52 H52 0.9500 . ?
C53 C54 1.384(4) . ?
C53 H53 0.9500 . ?
C54 H54 0.9500 . ?
C55 C56 1.393(3) . ?
C55 C60 1.394(3) . ?
C56 C57 1.388(3) . ?
C56 H56 0.9500 . ?
C57 C58 1.381(4) . ?
C57 H57 0.9500 . ?
C58 C59 1.387(4) . ?
C58 H58 0.9500 . ?
C59 C60 1.390(3) . ?
C59 H59 0.9500 . ?
C60 H60 0.9500 . ?
C61 C62 1.389(3) . ?
C61 C66 1.394(3) . ?
C62 C63 1.387(4) . ?
C62 H62 0.9500 . ?
C63 C64 1.378(4) . ?
C63 H63 0.9500 . ?
C64 C65 1.377(4) . ?
C64 H64 0.9500 . ?
C65 C66 1.387(4) . ?
C65 H65 0.9500 . ?
C66 H66 0.9500 . ?
C67 C72 1.382(3) . ?
C67 C68 1.387(3) . ?
C68 C69 1.391(3) . ?
C68 H68 0.9500 . ?
C69 C70 1.378(4) . ?
C69 H69 0.9500 . ?
C70 C71 1.374(4) . ?
C70 H70 0.9500 . ?
C71 C72 1.390(4) . ?
C71 H71 0.9500 . ?
C72 H72 0.9500 . ?
C73 C74 1.3900 . ?
C73 C78 1.3900 . ?
C73 C79 1.513(6) . ?
C74 C75 1.3900 . ?
C74 H74 0.9500 . ?
C75 C76 1.3900 . ?
C75 H75 0.9500 . ?
C76 C77 1.3900 . ?
C76 H76 0.9500 . ?
C77 C78 1.3900 . ?
C77 H77 0.9500 . ?
C78 H78 0.9500 . ?
C79 H79A 0.9800 . ?
C79 H79B 0.9800 . ?
C79 H79C 0.9800 . ?
C73A C74A 1.3900 . ?
C73A C78A 1.3900 . ?
C73A C79A 1.512(6) . ?
C74A C75A 1.3900 . ?
C74A H74A 0.9500 . ?
C75A C76A 1.3900 . ?
C75A H75A 0.9500 . ?
C76A C77A 1.3900 . ?
C76A H76A 0.9500 . ?
C77A C78A 1.3900 . ?
C77A H77A 0.9500 . ?
C78A H78A 0.9500 . ?
C79A H79D 0.9800 . ?
C79A H79E 0.9800 . ?
C79A H79F 0.9800 . ?

loop_
_geom_torsion_atom_site_label_1
_geom_torsion_atom_site_label_2
_geom_torsion_atom_site_label_3
_geom_torsion_atom_site_label_4
_geom_torsion
_geom_torsion_site_symmetry_1
_geom_torsion_site_symmetry_2
_geom_torsion_site_symmetry_3
_geom_torsion_site_symmetry_4
_geom_torsion_publ_flag
C6 C1 C2 C3 2.0(3) . . . . ?
C7 C1 C2 C3 -173.7(2) . . . . ?
C6 C1 C2 C13 -173.6(2) . . . . ?
C7 C1 C2 C13 10.7(3) . . . . ?
C1 C2 C3 C4 -2.9(3) . . . . ?
C13 C2 C3 C4 172.8(2) . . . . ?
C1 C2 C3 C19 176.7(2) . . . . ?
C13 C2 C3 C19 -7.6(3) . . . . ?
C2 C3 C4 C5 -0.4(4) . . . . ?
C19 C3 C4 C5 -179.9(2) . . . . ?
C2 C3 C4 C25 177.3(2) . . . . ?
C19 C3 C4 C25 -2.3(3) . . . . ?
C3 C4 C5 C6 4.6(4) . . . . ?
C25 C4 C5 C6 -173.1(2) . . . . ?
C3 C4 C5 C31 -170.9(2) . . . . ?
C25 C4 C5 C31 11.4(3) . . . . ?
C2 C1 C6 C5 2.3(3) . . . . ?
C7 C1 C6 C5 177.6(2) . . . . ?
C2 C1 C6 C37 -172.6(2) . . . . ?
C7 C1 C6 C37 2.7(3) . . . . ?
C4 C5 C6 C1 -5.6(3) . . . . ?
C31 C5 C6 C1 170.0(2) . . . . ?
C4 C5 C6 C37 169.4(2) . . . . ?
C31 C5 C6 C37 -15.1(3) . . . . ?
C6 C1 C7 C12 -85.2(3) . . . . ?
C2 C1 C7 C12 90.4(3) . . . . ?
C6 C1 C7 C8 104.0(3) . . . . ?
C2 C1 C7 C8 -80.4(3) . . . . ?
C12 C7 C8 C9 -12.0(3) . . . . ?
C1 C7 C8 C9 158.6(2) . . . . ?
C12 C7 C8 C43 162.6(2) . . . . ?
C1 C7 C8 C43 -26.8(3) . . . . ?
C7 C8 C9 C10 1.9(3) . . . . ?
C43 C8 C9 C10 -172.9(2) . . . . ?
C7 C8 C9 C49 -176.9(2) . . . . ?
C43 C8 C9 C49 8.3(3) . . . . ?
C8 C9 C10 C11 9.0(3) . . . . ?
C49 C9 C10 C11 -172.2(2) . . . . ?
C8 C9 C10 C55 -167.7(2) . . . . ?
C49 C9 C10 C55 11.1(3) . . . . ?
C9 C10 C11 C12 -9.8(3) . . . . ?
C55 C10 C11 C12 166.9(2) . . . . ?
C9 C10 C11 C61 178.3(2) . . . . ?
C55 C10 C11 C61 -4.9(3) . . . . ?
C8 C7 C12 C11 11.3(3) . . . . ?
C1 C7 C12 C11 -159.7(2) . . . . ?
C8 C7 C12 C67 -170.4(2) . . . . ?
C1 C7 C12 C67 18.7(3) . . . . ?
C10 C11 C12 C7 -0.3(3) . . . . ?
C61 C11 C12 C7 171.6(2) . . . . ?
C10 C11 C12 C67 -178.7(2) . . . . ?
C61 C11 C12 C67 -6.7(3) . . . . ?
C3 C2 C13 C14 -61.6(3) . . . . ?
C1 C2 C13 C14 114.0(3) . . . . ?
C3 C2 C13 C18 117.5(3) . . . . ?
C1 C2 C13 C18 -66.9(3) . . . . ?
C18 C13 C14 C15 3.2(4) . . . . ?
C2 C13 C14 C15 -177.6(2) . . . . ?
C13 C14 C15 C16 -2.7(4) . . . . ?
C14 C15 C16 C17 0.7(4) . . . . ?
C15 C16 C17 C18 0.7(4) . . . . ?
C16 C17 C18 C13 -0.2(4) . . . . ?
C14 C13 C18 C17 -1.8(4) . . . . ?
C2 C13 C18 C17 179.1(2) . . . . ?
C4 C3 C19 C24 116.2(3) . . . . ?
C2 C3 C19 C24 -63.4(3) . . . . ?
C4 C3 C19 C20 -65.2(3) . . . . ?
C2 C3 C19 C20 115.2(3) . . . . ?
C24 C19 C20 C21 0.0(4) . . . . ?
C3 C19 C20 C21 -178.6(2) . . . . ?
C19 C20 C21 C22 -1.0(4) . . . . ?
C20 C21 C22 C23 1.0(4) . . . . ?
C21 C22 C23 C24 0.2(4) . . . . ?
C22 C23 C24 C19 -1.2(4) . . . . ?
C20 C19 C24 C23 1.1(4) . . . . ?
C3 C19 C24 C23 179.7(2) . . . . ?
C5 C4 C25 C30 109.2(3) . . . . ?
C3 C4 C25 C30 -68.5(3) . . . . ?
C5 C4 C25 C26 -68.3(3) . . . . ?
C3 C4 C25 C26 114.0(3) . . . . ?
C30 C25 C26 C27 -0.3(4) . . . . ?
C4 C25 C26 C27 177.3(2) . . . . ?
C25 C26 C27 C28 -0.5(4) . . . . ?
C26 C27 C28 C29 1.0(5) . . . . ?
C27 C28 C29 C30 -0.6(5) . . . . ?
C28 C29 C30 C25 -0.1(5) . . . . ?
C26 C25 C30 C29 0.6(4) . . . . ?
C4 C25 C30 C29 -177.0(3) . . . . ?
C4 C5 C31 C32 113.3(3) . . . . ?
C6 C5 C31 C32 -62.2(3) . . . . ?
C4 C5 C31 C36 -64.6(3) . . . . ?
C6 C5 C31 C36 119.8(3) . . . . ?
C36 C31 C32 C33 -0.5(4) . . . . ?
C5 C31 C32 C33 -178.6(2) . . . . ?
C31 C32 C33 C34 -0.4(4) . . . . ?
C32 C33 C34 C35 0.5(5) . . . . ?
C33 C34 C35 C36 0.2(5) . . . . ?
C34 C35 C36 C31 -1.2(4) . . . . ?
C32 C31 C36 C35 1.3(4) . . . . ?
C5 C31 C36 C35 179.2(2) . . . . ?
C1 C6 C37 C38 -52.5(3) . . . . ?
C5 C6 C37 C38 132.6(2) . . . . ?
C1 C6 C37 C42 124.9(2) . . . . ?
C5 C6 C37 C42 -50.0(3) . . . . ?
C42 C37 C38 C39 -1.2(3) . . . . ?
C6 C37 C38 C39 176.2(2) . . . . ?
C37 C38 C39 C40 0.9(4) . . . . ?
C38 C39 C40 C41 0.0(4) . . . . ?
C39 C40 C41 C42 -0.5(4) . . . . ?
C40 C41 C42 C37 0.2(4) . . . . ?
C38 C37 C42 C41 0.6(3) . . . . ?
C6 C37 C42 C41 -176.9(2) . . . . ?
C9 C8 C43 C44 -128.0(2) . . . . ?
C7 C8 C43 C44 57.4(3) . . . . ?
C9 C8 C43 C48 52.8(3) . . . . ?
C7 C8 C43 C48 -121.8(2) . . . . ?
C48 C43 C44 C45 -1.7(4) . . . . ?
C8 C43 C44 C45 179.1(2) . . . . ?
C43 C44 C45 C46 0.7(4) . . . . ?
C44 C45 C46 C47 0.8(4) . . . . ?
C45 C46 C47 C48 -1.1(4) . . . . ?
C46 C47 C48 C43 0.0(4) . . . . ?
C44 C43 C48 C47 1.4(3) . . . . ?
C8 C43 C48 C47 -179.4(2) . . . . ?
C8 C9 C49 C54 -120.0(3) . . . . ?
C10 C9 C49 C54 61.3(3) . . . . ?
C8 C9 C49 C50 59.4(3) . . . . ?
C10 C9 C49 C50 -119.4(3) . . . . ?
C54 C49 C50 C51 -0.7(4) . . . . ?
C9 C49 C50 C51 180.0(2) . . . . ?
C49 C50 C51 C52 1.0(4) . . . . ?
C50 C51 C52 C53 -1.0(5) . . . . ?
C51 C52 C53 C54 0.6(5) . . . . ?
C52 C53 C54 C49 -0.3(4) . . . . ?
C50 C49 C54 C53 0.3(4) . . . . ?
C9 C49 C54 C53 179.7(2) . . . . ?
C11 C10 C55 C56 -116.8(3) . . . . ?
C9 C10 C55 C56 59.9(3) . . . . ?
C11 C10 C55 C60 61.9(3) . . . . ?
C9 C10 C55 C60 -121.4(3) . . . . ?
C60 C55 C56 C57 0.1(4) . . . . ?
C10 C55 C56 C57 178.8(2) . . . . ?
C55 C56 C57 C58 -0.2(4) . . . . ?
C56 C57 C58 C59 0.4(4) . . . . ?
C57 C58 C59 C60 -0.7(4) . . . . ?
C58 C59 C60 C55 0.6(4) . . . . ?
C56 C55 C60 C59 -0.3(4) . . . . ?
C10 C55 C60 C59 -179.0(2) . . . . ?
C10 C11 C61 C62 71.4(3) . . . . ?
C12 C11 C61 C62 -100.5(3) . . . . ?
C10 C11 C61 C66 -108.0(3) . . . . ?
C12 C11 C61 C66 80.1(3) . . . . ?
C66 C61 C62 C63 -0.9(3) . . . . ?
C11 C61 C62 C63 179.8(2) . . . . ?
C61 C62 C63 C64 -1.1(4) . . . . ?
C62 C63 C64 C65 1.8(4) . . . . ?
C63 C64 C65 C66 -0.4(4) . . . . ?
C64 C65 C66 C61 -1.6(4) . . . . ?
C62 C61 C66 C65 2.2(3) . . . . ?
C11 C61 C66 C65 -178.4(2) . . . . ?
C7 C12 C67 C72 -78.5(3) . . . . ?
C11 C12 C67 C72 99.9(3) . . . . ?
C7 C12 C67 C68 103.4(3) . . . . ?
C11 C12 C67 C68 -78.3(3) . . . . ?
C72 C67 C68 C69 -1.0(4) . . . . ?
C12 C67 C68 C69 177.3(2) . . . . ?
C67 C68 C69 C70 -0.1(4) . . . . ?
C68 C69 C70 C71 1.1(4) . . . . ?
C69 C70 C71 C72 -1.0(4) . . . . ?
C68 C67 C72 C71 1.1(4) . . . . ?
C12 C67 C72 C71 -177.1(2) . . . . ?
C70 C71 C72 C67 -0.1(5) . . . . ?
C78 C73 C74 C75 0.0 . . . . ?
C79 C73 C74 C75 174(2) . . . . ?
C73 C74 C75 C76 0.0 . . . . ?
C74 C75 C76 C77 0.0 . . . . ?
C75 C76 C77 C78 0.0 . . . . ?
C76 C77 C78 C73 0.0 . . . . ?
C74 C73 C78 C77 0.0 . . . . ?
C79 C73 C78 C77 -174(2) . . . . ?
C78A C73A C74A C75A 0.0 . . . . ?
C79A C73A C74A C75A -177.3(10) . . . . ?
C73A C74A C75A C76A 0.0 . . . . ?
C74A C75A C76A C77A 0.0 . . . . ?
C75A C76A C77A C78A 0.0 . . . . ?
C76A C77A C78A C73A 0.0 . . . . ?
C74A C73A C78A C77A 0.0 . . . . ?
C79A C73A C78A C77A 177.3(10) . . . . ?
